data_7043551
loop_
_publ_author_name
'Yan, Yang-Tian'
'Zhang, Si-Si'
'Yang, Guo-Ping'
'Zhang, Wen-Yan'
'Zhang, Fang'
'Cao, Feng'
'Yang, Rui-Feng'
'Wang, Yao-Yu'

_publ_section_title
;
 The influence of coordination modes and active sites of a
 5-(triazol-1-yl) nicotinic ligand on the assembly of diverse MOFs
;
_journal_name_full 'Dalton Trans.'
_journal_paper_doi 10.1039/C7DT01523B
_journal_year 2017
_chemical_absolute_configuration ad
_chemical_formula_moiety 'C8 H5 Cu N4 O2.5, C H4 O, 2.5(H2 O)'
_chemical_formula_sum 'C9 H14 Cu N4 O6'
_chemical_formula_weight 337.78
_space_group_crystal_system trigonal
_space_group_IT_number 154
_space_group_name_Hall 'P 32 2"'
_space_group_name_H-M_alt 'P 32 2 1'
_symmetry_space_group_name_Hall 'P 32 2"'
_symmetry_space_group_name_H-M 'P 32 2 1'
_atom_sites_solution_hydrogens mixed
_audit_creation_date 2017-06-03
_audit_creation_method
;
Olex2 1.2-beta
(compiled 2017.03.28 svn.r3405 for OlexSys, GUI svn.r5337)
;
_audit_update_record
;
2017-06-16 deposited with the CCDC.
2017-06-22 downloaded from the CCDC.
;
_cell_angle_alpha 90
_cell_angle_beta 90
_cell_angle_gamma 120
_cell_formula_units_Z 6
_cell_length_a 16.572(6)
_cell_length_b 16.572(6)
_cell_length_c 10.620(4)
_cell_measurement_reflns_used 996
_cell_measurement_temperature 298
_cell_measurement_theta_max 17.531
_cell_measurement_theta_min 2.386
_cell_volume 2525.8(16)
_computing_cell_refinement 'SAINT V8.18C (Bruker, 2016)'
_computing_data_collection 'SAINT V8.18C (Bruker, 2016)'
_computing_data_reduction 'SAINT V8.18C (Bruker, 2016)'
_computing_molecular_graphics 'Olex2 (Dolomanov et al., 2009)'
_computing_publication_material 'Olex2 (Dolomanov et al., 2009)'
_computing_structure_refinement 'ShelXL (Sheldrick, 2015)'
_computing_structure_solution 'ShelXT (Sheldrick, 2015)'
_diffrn_ambient_temperature 298.0
_diffrn_measured_fraction_theta_full 0.999
_diffrn_measured_fraction_theta_max 0.994
_diffrn_measurement_device_type 'Bruker P4'
_diffrn_radiation_type MoK\a
_diffrn_radiation_wavelength 0.71073
_diffrn_reflns_av_R_equivalents 0.1601
_diffrn_reflns_av_unetI/netI 0.1710
_diffrn_reflns_Laue_measured_fraction_full 0.999
_diffrn_reflns_Laue_measured_fraction_max 0.994
_diffrn_reflns_limit_h_max 19
_diffrn_reflns_limit_h_min -21
_diffrn_reflns_limit_k_max 21
_diffrn_reflns_limit_k_min -22
_diffrn_reflns_limit_l_max 13
_diffrn_reflns_limit_l_min -14
_diffrn_reflns_number 15692
_diffrn_reflns_point_group_measured_fraction_full 1.000
_diffrn_reflns_point_group_measured_fraction_max 0.994
_diffrn_reflns_theta_full 25.242
_diffrn_reflns_theta_max 28.336
_diffrn_reflns_theta_min 1.419
_exptl_absorpt_coefficient_mu 1.322
_exptl_absorpt_correction_T_max 0.7457
_exptl_absorpt_correction_T_min 0.5696
_exptl_absorpt_correction_type multi-scan
_exptl_absorpt_process_details
'SADABS-2008/1 (Bruker,2008) was used for absorption correction. wR2(int) was 0.1276 before and 0.0759 after correction. The Ratio of minimum to maximum transmission is 0.7638. The \l/2 correction factor is 0.0015.'
_exptl_crystal_colour colourless
_exptl_crystal_colour_primary colourless
_exptl_crystal_density_diffrn 1.332
_exptl_crystal_description block
_exptl_crystal_F_000 1038
_exptl_crystal_size_max 0.24
_exptl_crystal_size_mid 0.23
_exptl_crystal_size_min 0.19
_refine_diff_density_max 0.537
_refine_diff_density_min -0.486
_refine_diff_density_rms 0.073
_refine_ls_abs_structure_details
;
 Refined as an inversion twin.
The structure contained large void, and the solvent and 
the positive or negative ions located in the void couldn't 
be identified because it was highly disordered had so small 
residual peak. Therefore, SQUEEZE in PLATON program was 
performed to remove the highly disordered solvent and ions. 
The numbers of masked ions and solvent molecules were 
confirmed by TG analysis. After calculation, the ions and 
solvent molecules were added in the _chemical_formula_moiety,
 _chemical_formula_sum and other relative items. 

;
_refine_ls_abs_structure_Flack 0.25(3)
_refine_ls_extinction_method none
_refine_ls_goodness_of_fit_ref 0.914
_refine_ls_hydrogen_treatment constr
_refine_ls_matrix_type full
_refine_ls_number_parameters 161
_refine_ls_number_reflns 4130
_refine_ls_number_restraints 60
_refine_ls_restrained_S_all 0.913
_refine_ls_R_factor_all 0.1199
_refine_ls_R_factor_gt 0.0524
_refine_ls_shift/su_max 0.000
_refine_ls_shift/su_mean 0.000
_refine_ls_structure_factor_coef Fsqd
_refine_ls_weighting_details 'w=1/[\s^2^(Fo^2^)+(0.0261P)^2^] where P=(Fo^2^+2Fc^2^)/3'
_refine_ls_weighting_scheme calc
_refine_ls_wR_factor_gt 0.0856
_refine_ls_wR_factor_ref 0.1050
_reflns_Friedel_coverage 0.821
_reflns_Friedel_fraction_full 1.000
_reflns_Friedel_fraction_max 0.994
_reflns_number_gt 2373
_reflns_number_total 4130
_reflns_threshold_expression 'I > 2\s(I)'
_cod_data_source_file c7dt01523b2.cif
_cod_data_source_block 5
_cod_original_cell_volume 2526(2)
_cod_database_code 7043551
_shelx_shelxl_version_number 2014/7
_shelx_space_group_comment
;
The symmetry employed for this shelxl refinement is uniquely defined
by the following loop, which should always be used as a source of
symmetry information in preference to the above space-group names.
They are only intended as comments.
;
_shelx_estimated_absorpt_t_max 0.787
_shelx_estimated_absorpt_t_min 0.742
_olex2_refinement_description
;
1. Twinned data refinement
 Scales: 0.75(3)
 0.25(3)
2. Fixed Uiso
 At 1.2 times of:
  All C(H) groups
3. Restrained distances
 N3A-N2 \\sim N2-N3
 with sigma of 0.02
 C8A-N4 \\sim N4-C8
 with sigma of 0.02
 C8-N3 \\sim C8A-N3A
 with sigma of 0.02
4. Uiso/Uaniso restraints and constraints
Uanis(N3A) \\sim Ueq, Uanis(C8A) \\sim Ueq, Uanis(C8) \\sim Ueq, Uanis(N3)
\\sim Ueq: with sigma of 0.01 and sigma for terminal atoms of 0.02
5. Rigid body (RIGU) restrains
 N2, N4, C7, N3, C8, N3A, C8A
 with sigma for 1-2 distances of 0.004 and sigma for 1-3 distances of 0.004
6. Others
 Sof(N3A)=Sof(C8A)=Sof(H8A)=1-FVAR(1)
 Sof(N3)=Sof(C8)=Sof(H8)=FVAR(1)
7.a Riding coordinates:
 C8(H8), C8A(H8A)
7.b Aromatic/amide H refined with riding coordinates:
 C4(H4), C6(H6), C3(H3), C7(H7)
;
_olex2_submission_special_instructions 'No special instructions were received'

loop_
_space_group_symop_operation_xyz
'x, y, z'
'-y, x-y, z+2/3'
'-x+y, -x, z+1/3'
'y, x, -z'
'-x, -x+y, -z+2/3'
'x-y, -y, -z+1/3'

loop_
_atom_site_label
_atom_site_type_symbol
_atom_site_fract_x
_atom_site_fract_y
_atom_site_fract_z
_atom_site_U_iso_or_equiv
_atom_site_adp_type
_atom_site_occupancy
_atom_site_site_symmetry_order
_atom_site_calc_flag
_atom_site_refinement_flags_posn
_atom_site_refinement_flags_adp
_atom_site_refinement_flags_occupancy
_atom_site_disorder_assembly
_atom_site_disorder_group
Cu1 Cu 0.55544(6) 0.47365(6) 0.60712(7) 0.0299(2) Uani 1 1 d . . . . .
O1 O 0.4745(3) 0.3603(3) 0.4622(4) 0.0357(13) Uani 1 1 d . . . . .
C1 C 0.4755(5) 0.3818(5) 0.3494(6) 0.0262(17) Uani 1 1 d . . . . .
C2 C 0.4851(5) 0.3195(5) 0.2543(6) 0.0262(16) Uani 1 1 d . . . . .
C4 C 0.4924(5) 0.3386(5) 0.1244(5) 0.0274(16) Uani 1 1 d . . . . .
H4 H 0.4879 0.3889 0.0942 0.033 Uiso 1 1 calc R . . . .
C5 C 0.5062(5) 0.2828(5) 0.0432(6) 0.0265(17) Uani 1 1 d . . . . .
C6 C 0.5103(5) 0.2078(5) 0.0883(6) 0.0316(19) Uani 1 1 d . . . . .
H6 H 0.5143 0.1673 0.0314 0.038 Uiso 1 1 calc R . . . .
N1 N 0.5088(5) 0.1908(4) 0.2116(5) 0.0338(16) Uani 1 1 d . . . . .
C3 C 0.4951(5) 0.2451(5) 0.2907(6) 0.0289(17) Uani 1 1 d . . . . .
H3 H 0.4921 0.2321 0.3763 0.035 Uiso 1 1 calc R . . . .
N2 N 0.5162(5) 0.3052(4) -0.0893(5) 0.0346(15) Uani 1 1 d D U . . .
N4 N 0.5386(4) 0.3745(5) -0.2690(5) 0.0354(17) Uani 1 1 d D U . A -1
C7 C 0.5277(6) 0.3801(6) -0.1459(6) 0.038(2) Uani 1 1 d . U . . .
H7 H 0.5282 0.4303 -0.1058 0.046 Uiso 1 1 calc R . . A .
O2 O 0.4709(4) 0.4482(3) 0.3042(4) 0.0368(14) Uani 1 1 d . . . B -1
O3 O 0.5734(4) 0.5734(4) 0.5000 0.0311(18) Uani 1 2 d S T P . .
N3 N 0.505(2) 0.2371(12) -0.1778(10) 0.040(5) Uani 0.62(5) 1 d D U . A 1
C8 C 0.517(2) 0.2819(13) -0.2805(14) 0.044(5) Uani 0.62(5) 1 d D U . A 1
H8 H 0.5110 0.2544 -0.3587 0.053 Uiso 0.62(5) 1 d R . . A 1
N3A N 0.549(3) 0.261(2) -0.172(2) 0.045(6) Uani 0.38(5) 1 d D U . A 2
C8A C 0.558(3) 0.304(2) -0.276(2) 0.035(7) Uani 0.38(5) 1 d D U . A 2
H8A H 0.5769 0.2884 -0.3498 0.042 Uiso 0.38(5) 1 d R . . A 2

loop_
_atom_site_aniso_label
_atom_site_aniso_U_11
_atom_site_aniso_U_22
_atom_site_aniso_U_33
_atom_site_aniso_U_23
_atom_site_aniso_U_13
_atom_site_aniso_U_12
Cu1 0.0426(6) 0.0567(7) 0.0093(3) 0.0058(4) 0.0039(4) 0.0389(6)
O1 0.065(4) 0.044(3) 0.008(2) -0.003(2) 0.001(2) 0.035(3)
C1 0.033(4) 0.030(4) 0.021(4) 0.000(3) 0.001(3) 0.020(4)
C2 0.039(5) 0.027(4) 0.018(3) 0.000(3) -0.002(3) 0.020(4)
C4 0.053(5) 0.033(4) 0.012(3) 0.005(3) 0.003(3) 0.033(4)
C5 0.045(5) 0.034(4) 0.012(3) 0.001(3) 0.000(3) 0.029(4)
C6 0.057(5) 0.038(5) 0.010(3) -0.003(3) -0.006(3) 0.032(4)
N1 0.068(5) 0.025(4) 0.013(3) 0.002(3) 0.006(3) 0.026(3)
C3 0.052(5) 0.030(4) 0.011(3) 0.000(3) 0.000(3) 0.025(4)
N2 0.065(4) 0.044(4) 0.013(3) 0.000(3) -0.001(3) 0.040(4)
N4 0.056(4) 0.062(5) 0.011(3) 0.012(3) 0.006(3) 0.047(4)
C7 0.071(6) 0.049(5) 0.016(3) 0.005(3) 0.008(4) 0.046(5)
O2 0.077(4) 0.043(3) 0.014(2) -0.004(2) -0.005(2) 0.048(3)
O3 0.043(3) 0.043(3) 0.020(3) -0.0008(15) 0.0008(15) 0.030(4)
N3 0.064(11) 0.047(7) 0.017(5) -0.001(4) 0.006(5) 0.033(7)
C8 0.062(12) 0.059(9) 0.014(5) 0.001(5) 0.008(6) 0.033(8)
N3A 0.059(13) 0.048(10) 0.034(7) -0.001(6) 0.011(7) 0.031(9)
C8A 0.039(13) 0.048(12) 0.024(7) -0.008(7) 0.010(7) 0.026(10)

loop_
_atom_type_symbol
_atom_type_description
_atom_type_scat_dispersion_real
_atom_type_scat_dispersion_imag
_atom_type_scat_source
C C 0.0033 0.0016 'International Tables Vol C Tables 4.2.6.8 and 6.1.1.4'
H H 0.0000 0.0000 'International Tables Vol C Tables 4.2.6.8 and 6.1.1.4'
Cu Cu 0.3201 1.2651 'International Tables Vol C Tables 4.2.6.8 and 6.1.1.4'
N N 0.0061 0.0033 'International Tables Vol C Tables 4.2.6.8 and 6.1.1.4'
O O 0.0106 0.0060 'International Tables Vol C Tables 4.2.6.8 and 6.1.1.4'

loop_
_geom_angle_atom_site_label_1
_geom_angle_atom_site_label_2
_geom_angle_atom_site_label_3
_geom_angle
_geom_angle_site_symmetry_1
_geom_angle_site_symmetry_3
N1 Cu1 O1 92.1(2) 3_665 .
N4 Cu1 O1 89.1(2) 1_556 .
N4 Cu1 N1 92.3(2) 1_556 3_665
O2 Cu1 O1 98.6(2) 4_556 .
O2 Cu1 N1 168.8(2) 4_556 3_665
O2 Cu1 N4 85.1(2) 4_556 1_556
O3 Cu1 O1 94.84(18) . .
O3 Cu1 N1 88.8(2) . 3_665
O3 Cu1 N4 175.8(2) . 1_556
O3 Cu1 O2 93.02(17) . 4_556
C1 O1 Cu1 119.7(4) . .
O1 C1 C2 116.0(6) . .
O2 C1 O1 129.0(7) . .
O2 C1 C2 115.0(6) . .
C4 C2 C1 121.9(6) . .
C3 C2 C1 121.6(6) . .
C3 C2 C4 116.2(6) . .
C2 C4 H4 120.3 . .
C5 C4 C2 119.5(6) . .
C5 C4 H4 120.3 . .
C4 C5 C6 119.8(6) . .
C4 C5 N2 118.6(6) . .
C6 C5 N2 121.6(6) . .
C5 C6 H6 119.0 . .
N1 C6 C5 122.0(6) . .
N1 C6 H6 119.0 . .
C6 N1 Cu1 119.9(5) . 2_654
C3 N1 Cu1 122.2(4) . 2_654
C3 N1 C6 117.9(6) . .
C2 C3 H3 117.8 . .
N1 C3 C2 124.4(6) . .
N1 C3 H3 117.8 . .
C7 N2 C5 129.6(6) . .
C7 N2 N3 110.8(7) . .
C7 N2 N3A 107.1(12) . .
N3 N2 C5 119.4(7) . .
N3A N2 C5 119.9(11) . .
C7 N4 C8 101.2(8) . .
C7 N4 C8A 102.2(12) . .
N2 C7 N4 110.3(6) . .
N2 C7 H7 124.9 . .
N4 C7 H7 124.9 . .
Cu1 O3 Cu1 118.4(4) . 4_556
C8 N3 N2 100.4(12) . .
N4 C8 H8 121.7 . .
N3 C8 N4 116.5(13) . .
N3 C8 H8 121.8 . .
C8A N3A N2 102.8(19) . .
N3A C8A H8A 122.5 . .

loop_
_geom_bond_atom_site_label_1
_geom_bond_atom_site_label_2
_geom_bond_distance
_geom_bond_site_symmetry_2
Cu1 O1 2.276(5) .
Cu1 N1 2.076(6) 3_665
Cu1 N4 2.013(6) 1_556
Cu1 O2 1.992(4) 4_556
Cu1 O3 1.903(4) .
O1 C1 1.248(8) .
C1 C2 1.509(9) .
C1 O2 1.237(8) .
C2 C4 1.406(8) .
C2 C3 1.378(9) .
C4 H4 0.9300 .
C4 C5 1.365(8) .
C5 C6 1.366(9) .
C5 N2 1.444(8) .
C6 H6 0.9300 .
C6 N1 1.337(8) .
N1 Cu1 2.076(6) 2_654
N1 C3 1.332(8) .
C3 H3 0.9300 .
N2 C7 1.304(8) .
N2 N3 1.410(11) .
N2 N3A 1.409(17) .
N4 C7 1.330(8) .
N4 C8 1.394(15) .
N4 C8A 1.358(19) .
C7 H7 0.9300 .
O3 Cu1 1.903(4) 4_556
N3 C8 1.280(13) .
C8 H8 0.9300 .
N3A C8A 1.278(19) .
C8A H8A 0.9299 .

loop_
_geom_torsion_atom_site_label_1
_geom_torsion_atom_site_label_2
_geom_torsion_atom_site_label_3
_geom_torsion_atom_site_label_4
_geom_torsion
_geom_torsion_site_symmetry_1
_geom_torsion_site_symmetry_4
Cu1 O1 C1 C2 138.0(5) . .
Cu1 O1 C1 O2 -40.9(10) . .
Cu1 N1 C3 C2 178.5(6) 2_654 .
O1 C1 C2 C4 -176.4(7) . .
O1 C1 C2 C3 -2.0(11) . .
C1 C2 C4 C5 176.3(7) . .
C1 C2 C3 N1 -176.3(7) . .
C2 C4 C5 C6 1.7(12) . .
C2 C4 C5 N2 -178.3(7) . .
C4 C2 C3 N1 -1.6(11) . .
C4 C5 C6 N1 -5.5(12) . .
C4 C5 N2 C7 11.2(13) . .
C4 C5 N2 N3 -163.0(15) . .
C4 C5 N2 N3A 167(2) . .
C5 C6 N1 Cu1 -174.9(6) . 2_654
C5 C6 N1 C3 5.6(12) . .
C5 N2 C7 N4 176.8(7) . .
C5 N2 N3 C8 178.4(11) . .
C5 N2 N3A C8A -173.5(15) . .
C6 C5 N2 C7 -168.8(8) . .
C6 C5 N2 N3 17.0(17) . .
C6 C5 N2 N3A -13(2) . .
C6 N1 C3 C2 -1.9(11) . .
C3 C2 C4 C5 1.6(11) . .
N2 C5 C6 N1 174.5(7) . .
N2 N3 C8 N4 3.2(17) . .
C7 N2 N3 C8 3.3(14) . .
C7 N2 N3A C8A -13(2) . .
C7 N4 C8 N3 -8.1(18) . .
O2 C1 C2 C4 2.7(11) . .
O2 C1 C2 C3 177.1(7) . .
N3 N2 C7 N4 -8.7(15) . .
C8 N4 C7 N2 9.6(16) . .

loop_
_twin_individual_id
_twin_individual_mass_fraction_refined
1 0.75(3)
2 0.25(3)
